data_4118736
loop_
_publ_author_name
'Javier Carreras'
'Mahendra Patil'
'Walter Thiel'
'Manuel Alcarazo'

_publ_section_title
;
 Exploiting the \p-Acceptor Properties of Carbene-Stabilized Phosphorus
 Centered Trications [L3P]3+: Applications in Pt(II) Catalysis
;
_journal_name_full 'Journal of the American Chemical Society'
_journal_page_first 16753
_journal_page_last 16758
_journal_paper_doi 10.1021/ja306947m
_journal_volume 134
_journal_year 2012
_chemical_compound_source Methyl-t-butylether,ethanole
_chemical_formula_moiety 'C21 H14 O2'
_chemical_formula_sum 'C21 H14 O2'
_chemical_formula_weight 298.32
_space_group_crystal_system monoclinic
_space_group_IT_number 14
_space_group_name_Hall '-P 2yn'
_space_group_name_H-M_alt 'P 1 21/n 1'
_symmetry_cell_setting monoclinic
_symmetry_Int_Tables_number 14
_symmetry_space_group_name_Hall '-P 2yn'
_symmetry_space_group_name_H-M 'P 1 21/n 1'
_atom_sites_solution_hydrogens geom
_atom_sites_solution_primary direct
_atom_sites_solution_secondary difmap
_audit_block_code CSJ-CA-431-11
_audit_creation_date 2012-06-01
_audit_creation_method
;
  Olex2 1.1
  (compiled 2011.11.01 svn.r2039, GUI svn.r3906)
;
_cell_angle_alpha 90.00
_cell_angle_beta 90.356(3)
_cell_angle_gamma 90.00
_cell_formula_units_Z 12
_cell_length_a 28.109(4)
_cell_length_b 4.5304(6)
_cell_length_c 33.581(5)
_cell_measurement_reflns_used 9921
_cell_measurement_temperature 200
_cell_measurement_theta_max 25.9506
_cell_measurement_theta_min 2.2603
_cell_volume 4276.3(10)
_computing_cell_refinement 'SAINT software (Bruker AXS, 2004)'
_computing_data_collection 'APEX2 (Bruker AXS, 2008)'
_computing_data_reduction 'SAINT software (Bruker AXS, 2004)'
_computing_molecular_graphics 'DIAMOND (Crystal Impact GbR, 2005)'
_computing_publication_material
;
O. V. Dolomanov, L. J. Bourhis, R. J. Gildea, J. A. K. Howard and H. Puschmann,
OLEX2: a complete structure solution, refinement and analysis program.
J. Appl. Cryst. (2009). 42, 339-341.
;
_computing_structure_refinement 'SHELXL-97 (G. M. Sheldrick, 2008)'
_computing_structure_solution 'SHELXS-97 (G. M. Sheldrick, 2008)'
_diffrn_ambient_temperature 200
_diffrn_detector_area_resol_mean 66.67
_diffrn_measured_fraction_theta_full 0.996
_diffrn_measured_fraction_theta_max 0.996
_diffrn_measurement_device_type 'Bruker-AXS Kappa Mach3 APEX-II'
_diffrn_measurement_method 'CCD \f- and \w-scans'
_diffrn_radiation_monochromator 'Incoatec Helios mirrors'
_diffrn_radiation_source '0.2 x 2mm^2^ focus rotating anode'
_diffrn_radiation_type Mo-K\a
_diffrn_radiation_wavelength 0.71073
_diffrn_reflns_av_R_equivalents 0.0552
_diffrn_reflns_av_unetI/netI 0.0274
_diffrn_reflns_limit_h_max 35
_diffrn_reflns_limit_h_min -35
_diffrn_reflns_limit_k_max 5
_diffrn_reflns_limit_k_min -5
_diffrn_reflns_limit_l_max 41
_diffrn_reflns_limit_l_min -42
_diffrn_reflns_number 84818
_diffrn_reflns_theta_full 26.45
_diffrn_reflns_theta_max 26.45
_diffrn_reflns_theta_min 0.94
_diffrn_source_current 30.0
_diffrn_source_power 1.5
_diffrn_source_voltage 50.0
_exptl_absorpt_coefficient_mu 0.088
_exptl_absorpt_correction_T_max 0.99592
_exptl_absorpt_correction_T_min 0.95356
_exptl_absorpt_correction_type gaussian
_exptl_absorpt_process_details 'SADABS (Bruker AXS, 2008)'
_exptl_crystal_colour colourless
_exptl_crystal_density_diffrn 1.390
_exptl_crystal_description needle
_exptl_crystal_F_000 1872
_exptl_crystal_size_max 1.0
_exptl_crystal_size_mid 0.06
_exptl_crystal_size_min 0.05
_refine_diff_density_max 0.189
_refine_diff_density_min -0.188
_refine_diff_density_rms 0.038
_refine_ls_extinction_method none
_refine_ls_goodness_of_fit_ref 1.034
_refine_ls_hydrogen_treatment constr
_refine_ls_matrix_type full
_refine_ls_number_parameters 625
_refine_ls_number_reflns 8791
_refine_ls_number_restraints 0
_refine_ls_restrained_S_all 1.034
_refine_ls_R_factor_all 0.0638
_refine_ls_R_factor_gt 0.0411
_refine_ls_shift/su_max 0.001
_refine_ls_shift/su_mean 0.000
_refine_ls_structure_factor_coef Fsqd
_refine_ls_weighting_details 'calc w=1/[\s^2^(Fo^2^)+(0.0425P)^2^+1.9745P] where P=(Fo^2^+2Fc^2^)/3'
_refine_ls_weighting_scheme calc
_refine_ls_wR_factor_gt 0.0978
_refine_ls_wR_factor_ref 0.1135
_reflns_number_gt 6428
_reflns_number_total 8791
_reflns_threshold_expression >2sigma(I)
_cod_data_source_file ja306947m_si_006.cif
_cod_data_source_block 7823sadabs
_cod_original_sg_symbol_Hall '-p 2yn'
_cod_original_sg_symbol_H-M 'P 21/n'
_cod_database_code 4118736

loop_
_space_group_symop_id
_space_group_symop_operation_xyz
1 'x, y, z'
2 '-x+1/2, y+1/2, -z+1/2'
3 '-x, -y, -z'
4 'x-1/2, -y-1/2, z-1/2'

loop_
_atom_site_label
_atom_site_type_symbol
_atom_site_fract_x
_atom_site_fract_y
_atom_site_fract_z
_atom_site_U_iso_or_equiv
_atom_site_adp_type
_atom_site_occupancy
_atom_site_symmetry_multiplicity
_atom_site_calc_flag
_atom_site_refinement_flags
O1B O 0.61102(4) 1.1391(2) 0.30594(3) 0.0314(3) Uani 1 1 d .
O1C O 0.21650(4) 0.4880(3) 0.53051(3) 0.0347(3) Uani 1 1 d .
O1A O 0.92865(4) 0.9100(3) 0.64078(3) 0.0328(3) Uani 1 1 d .
O2A O 0.83951(5) 0.2674(3) 0.79560(4) 0.0490(3) Uani 1 1 d .
O2B O 0.50918(5) 0.4334(3) 0.44995(4) 0.0491(3) Uani 1 1 d .
O2C O 0.34673(5) -0.0061(3) 0.38750(4) 0.0537(4) Uani 1 1 d .
C12A C 0.94173(6) 1.0073(4) 0.57485(5) 0.0323(4) Uani 1 1 d .
C12B C 0.62937(6) 1.2659(4) 0.24197(5) 0.0303(4) Uani 1 1 d .
C13B C 0.59056(6) 1.0592(4) 0.24108(5) 0.0308(4) Uani 1 1 d .
C6B C 0.58114(5) 0.9867(4) 0.28031(5) 0.0292(3) Uani 1 1 d .
C16A C 0.83266(6) 0.4221(4) 0.60489(5) 0.0328(4) Uani 1 1 d .
C4A C 0.85623(6) 0.4852(4) 0.67562(5) 0.0312(4) Uani 1 1 d .
C6C C 0.24397(6) 0.3189(4) 0.55622(5) 0.0315(4) Uani 1 1 d .
C4C C 0.29970(6) 0.1085(4) 0.50426(5) 0.0331(4) Uani 1 1 d .
C5C C 0.28263(6) 0.1445(4) 0.54448(5) 0.0325(4) Uani 1 1 d .
C6A C 0.89670(5) 0.7470(4) 0.61806(5) 0.0296(4) Uani 1 1 d .
C5A C 0.86265(5) 0.5548(4) 0.63396(5) 0.0297(4) Uani 1 1 d .
C15B C 0.52692(6) 0.7477(4) 0.22060(5) 0.0360(4) Uani 1 1 d .
H15B H 0.5079 0.6675 0.2006 0.043 Uiso 1 1 calc R
C4B C 0.53648(5) 0.6982(4) 0.33295(5) 0.0305(4) Uani 1 1 d .
C16C C 0.30576(6) -0.0051(4) 0.57630(5) 0.0361(4) Uani 1 1 d .
C7B C 0.63983(6) 1.3087(4) 0.28208(5) 0.0302(4) Uani 1 1 d .
C5B C 0.54574(5) 0.7879(4) 0.29244(5) 0.0297(3) Uani 1 1 d .
C16B C 0.51773(6) 0.6712(4) 0.26072(5) 0.0323(4) Uani 1 1 d .
C3A C 0.88532(6) 0.5986(4) 0.70634(5) 0.0357(4) Uani 1 1 d .
H3A H 0.9097 0.7287 0.7000 0.043 Uiso 1 1 calc R
C1B C 0.51598(6) 0.5064(4) 0.41073(5) 0.0382(4) Uani 1 1 d .
C17A C 0.79587(6) 0.2286(4) 0.61766(5) 0.0395(4) Uani 1 1 d .
H17A H 0.7758 0.1434 0.5988 0.047 Uiso 1 1 calc R
C8B C 0.67435(6) 1.4985(4) 0.29588(5) 0.0353(4) Uani 1 1 d .
H8B H 0.6800 1.5254 0.3230 0.042 Uiso 1 1 calc R
C19B C 0.49862(6) 0.5001(4) 0.34030(5) 0.0335(4) Uani 1 1 d .
C13A C 0.90306(6) 0.8000(4) 0.57784(5) 0.0317(4) Uani 1 1 d .
C7A C 0.95530(6) 1.0678(4) 0.61384(5) 0.0327(4) Uani 1 1 d .
C19C C 0.33921(6) -0.0767(4) 0.49723(5) 0.0367(4) Uani 1 1 d .
C14B C 0.56271(6) 0.9350(4) 0.21041(5) 0.0341(4) Uani 1 1 d .
H14B H 0.5686 0.9798 0.1839 0.041 Uiso 1 1 calc R
C20B C 0.48893(6) 0.4071(4) 0.37953(5) 0.0385(4) Uani 1 1 d .
H20B H 0.4640 0.2772 0.3842 0.046 Uiso 1 1 calc R
C7C C 0.18296(6) 0.6249(4) 0.55390(5) 0.0335(4) Uani 1 1 d .
C20C C 0.35570(6) -0.1192(4) 0.45804(6) 0.0421(4) Uani 1 1 d .
H20C H 0.3815 -0.2431 0.4535 0.050 Uiso 1 1 calc R
C13C C 0.22816(6) 0.3479(4) 0.59506(5) 0.0327(4) Uani 1 1 d .
C1A C 0.84223(6) 0.3267(4) 0.75569(5) 0.0383(4) Uani 1 1 d .
C12C C 0.18813(6) 0.5473(4) 0.59371(5) 0.0324(4) Uani 1 1 d .
C15A C 0.83898(6) 0.4756(4) 0.56381(5) 0.0358(4) Uani 1 1 d .
H15A H 0.8189 0.3830 0.5456 0.043 Uiso 1 1 calc R
C20A C 0.81301(6) 0.2132(4) 0.72690(5) 0.0398(4) Uani 1 1 d .
H20A H 0.7886 0.0849 0.7339 0.048 Uiso 1 1 calc R
C18C C 0.36144(6) -0.2228(4) 0.53006(6) 0.0455(5) Uani 1 1 d .
H18C H 0.3875 -0.3442 0.5255 0.055 Uiso 1 1 calc R
C11B C 0.65603(6) 1.4179(4) 0.21380(5) 0.0344(4) Uani 1 1 d .
H11B H 0.6502 1.3926 0.1867 0.041 Uiso 1 1 calc R
C14C C 0.25198(6) 0.1970(4) 0.62558(5) 0.0383(4) Uani 1 1 d .
H14C H 0.2420 0.2129 0.6518 0.046 Uiso 1 1 calc R
C2A C 0.87863(6) 0.5221(4) 0.74526(5) 0.0398(4) Uani 1 1 d .
H2A H 0.8984 0.6004 0.7649 0.048 Uiso 1 1 calc R
C11C C 0.15674(6) 0.6667(4) 0.62109(5) 0.0378(4) Uani 1 1 d .
H11C H 0.1590 0.6177 0.6479 0.045 Uiso 1 1 calc R
C14A C 0.87354(6) 0.6584(4) 0.55001(5) 0.0356(4) Uani 1 1 d .
H14A H 0.8775 0.6886 0.5228 0.043 Uiso 1 1 calc R
C10B C 0.69133(6) 1.6070(4) 0.22691(5) 0.0378(4) Uani 1 1 d .
H10B H 0.7095 1.7091 0.2084 0.045 Uiso 1 1 calc R
C2B C 0.55366(6) 0.6997(4) 0.40383(5) 0.0393(4) Uani 1 1 d .
H2B H 0.5721 0.7657 0.4251 0.047 Uiso 1 1 calc R
C3B C 0.56366(6) 0.7930(4) 0.36615(5) 0.0367(4) Uani 1 1 d .
H3B H 0.5889 0.9219 0.3622 0.044 Uiso 1 1 calc R
C15C C 0.29004(6) 0.0264(4) 0.61602(5) 0.0410(4) Uani 1 1 d .
H15C H 0.3062 -0.0726 0.6362 0.049 Uiso 1 1 calc R
C3C C 0.27909(6) 0.2507(4) 0.47104(5) 0.0381(4) Uani 1 1 d .
H3C H 0.2535 0.3771 0.4749 0.046 Uiso 1 1 calc R
C19A C 0.81954(6) 0.2894(4) 0.68653(5) 0.0347(4) Uani 1 1 d .
C18B C 0.47049(6) 0.3939(4) 0.30771(5) 0.0397(4) Uani 1 1 d .
H18B H 0.4452 0.2673 0.3127 0.048 Uiso 1 1 calc R
C9A C 1.01439(6) 1.3969(4) 0.59306(6) 0.0431(4) Uani 1 1 d .
H9A H 1.0389 1.5292 0.5986 0.052 Uiso 1 1 calc R
C9B C 0.70013(6) 1.6471(4) 0.26734(5) 0.0381(4) Uani 1 1 d .
H9B H 0.7239 1.7771 0.2753 0.046 Uiso 1 1 calc R
C11A C 0.96590(6) 1.1471(4) 0.54405(5) 0.0385(4) Uani 1 1 d .
H11A H 0.9578 1.1115 0.5176 0.046 Uiso 1 1 calc R
C17C C 0.34557(6) -0.1890(4) 0.56749(6) 0.0437(5) Uani 1 1 d .
H17C H 0.3609 -0.2880 0.5881 0.052 Uiso 1 1 calc R
C8A C 0.99103(6) 1.2618(4) 0.62424(5) 0.0392(4) Uani 1 1 d .
H8A H 0.9990 1.2996 0.6507 0.047 Uiso 1 1 calc R
C17B C 0.47994(6) 0.4735(4) 0.26991(5) 0.0376(4) Uani 1 1 d .
H17B H 0.4613 0.3976 0.2493 0.045 Uiso 1 1 calc R
C10C C 0.12220(6) 0.8586(4) 0.60787(5) 0.0410(4) Uani 1 1 d .
H10C H 0.1011 0.9404 0.6261 0.049 Uiso 1 1 calc R
C9C C 0.11820(6) 0.9324(4) 0.56778(5) 0.0425(4) Uani 1 1 d .
H9C H 0.0945 1.0627 0.5596 0.051 Uiso 1 1 calc R
C8C C 0.14878(6) 0.8159(4) 0.53992(5) 0.0397(4) Uani 1 1 d .
H8C H 0.1464 0.8641 0.5131 0.048 Uiso 1 1 calc R
C1C C 0.33418(6) 0.0198(4) 0.42672(5) 0.0404(4) Uani 1 1 d .
C10A C 1.00219(6) 1.3397(4) 0.55370(6) 0.0431(4) Uani 1 1 d .
H10A H 1.0188 1.4332 0.5334 0.052 Uiso 1 1 calc R
C18A C 0.78943(6) 0.1664(4) 0.65638(5) 0.0423(4) Uani 1 1 d .
H18A H 0.7649 0.0405 0.6637 0.051 Uiso 1 1 calc R
C21B C 0.47050(7) 0.2418(5) 0.45880(6) 0.0514(5) Uani 1 1 d .
H21G H 0.4760 0.0523 0.4469 0.077 Uiso 1 1 calc R
H21H H 0.4416 0.3241 0.4483 0.077 Uiso 1 1 calc R
H21I H 0.4679 0.2199 0.4871 0.077 Uiso 1 1 calc R
C2C C 0.29568(6) 0.2080(4) 0.43349(5) 0.0411(4) Uani 1 1 d .
H2C H 0.2813 0.3049 0.4122 0.049 Uiso 1 1 calc R
C21A C 0.80357(7) 0.0668(5) 0.80775(6) 0.0505(5) Uani 1 1 d .
H21A H 0.8098 -0.1243 0.7966 0.076 Uiso 1 1 calc R
H21B H 0.7731 0.1360 0.7986 0.076 Uiso 1 1 calc R
H21C H 0.8035 0.0531 0.8363 0.076 Uiso 1 1 calc R
C21C C 0.38360(7) -0.2093(5) 0.37823(6) 0.0550(5) Uani 1 1 d .
H21D H 0.3894 -0.2055 0.3501 0.082 Uiso 1 1 calc R
H21E H 0.3741 -0.4044 0.3860 0.082 Uiso 1 1 calc R
H21F H 0.4121 -0.1550 0.3923 0.082 Uiso 1 1 calc R

loop_
_atom_site_aniso_label
_atom_site_aniso_U_11
_atom_site_aniso_U_22
_atom_site_aniso_U_33
_atom_site_aniso_U_23
_atom_site_aniso_U_13
_atom_site_aniso_U_12
O1B 0.0321(6) 0.0305(6) 0.0314(6) -0.0010(5) -0.0046(5) -0.0031(5)
O1C 0.0377(6) 0.0371(6) 0.0294(6) 0.0002(5) -0.0039(5) 0.0067(5)
O1A 0.0337(6) 0.0321(6) 0.0326(6) -0.0007(5) -0.0028(5) -0.0035(5)
O2A 0.0523(8) 0.0591(9) 0.0358(7) 0.0080(6) 0.0040(6) -0.0047(7)
O2B 0.0527(8) 0.0570(9) 0.0375(7) 0.0037(6) 0.0028(6) -0.0097(7)
O2C 0.0555(8) 0.0590(9) 0.0469(8) -0.0030(7) 0.0138(6) 0.0095(7)
C12A 0.0335(9) 0.0279(8) 0.0355(9) 0.0007(7) -0.0015(7) 0.0076(7)
C12B 0.0299(8) 0.0271(8) 0.0339(8) -0.0002(7) -0.0046(7) 0.0069(7)
C13B 0.0301(8) 0.0290(8) 0.0334(8) -0.0005(7) -0.0052(7) 0.0067(7)
C6B 0.0271(8) 0.0269(8) 0.0335(8) -0.0039(7) -0.0065(6) 0.0040(7)
C16A 0.0297(8) 0.0308(9) 0.0378(9) -0.0042(7) -0.0049(7) 0.0061(7)
C4A 0.0288(8) 0.0284(8) 0.0365(9) -0.0009(7) -0.0013(7) 0.0048(7)
C6C 0.0338(9) 0.0295(8) 0.0313(8) -0.0002(7) -0.0089(7) -0.0032(7)
C4C 0.0295(8) 0.0309(9) 0.0387(9) -0.0038(7) -0.0067(7) -0.0034(7)
C5C 0.0315(8) 0.0292(8) 0.0368(9) -0.0021(7) -0.0088(7) -0.0036(7)
C6A 0.0293(8) 0.0275(8) 0.0319(8) -0.0022(7) -0.0055(6) 0.0049(7)
C5A 0.0275(8) 0.0275(8) 0.0341(9) -0.0011(7) -0.0034(6) 0.0060(7)
C15B 0.0357(9) 0.0367(9) 0.0355(9) -0.0067(8) -0.0119(7) 0.0029(8)
C4B 0.0274(8) 0.0279(8) 0.0361(9) -0.0017(7) -0.0036(7) 0.0045(7)
C16C 0.0353(9) 0.0303(9) 0.0426(10) -0.0005(8) -0.0123(7) -0.0032(8)
C7B 0.0296(8) 0.0260(8) 0.0350(9) 0.0014(7) -0.0018(7) 0.0029(7)
C5B 0.0272(8) 0.0280(8) 0.0339(8) -0.0026(7) -0.0046(6) 0.0062(7)
C16B 0.0290(8) 0.0293(8) 0.0386(9) -0.0052(7) -0.0065(7) 0.0045(7)
C3A 0.0325(9) 0.0391(10) 0.0354(9) 0.0023(8) -0.0019(7) -0.0019(8)
C1B 0.0399(10) 0.0368(9) 0.0380(10) 0.0018(8) 0.0023(8) 0.0044(8)
C17A 0.0346(9) 0.0381(10) 0.0457(10) -0.0067(8) -0.0077(8) -0.0036(8)
C8B 0.0340(9) 0.0347(9) 0.0371(9) -0.0003(8) -0.0066(7) -0.0005(8)
C19B 0.0298(8) 0.0307(9) 0.0401(9) -0.0015(7) -0.0019(7) 0.0035(7)
C13A 0.0325(8) 0.0288(8) 0.0338(9) 0.0011(7) -0.0028(7) 0.0084(7)
C7A 0.0309(8) 0.0291(8) 0.0382(9) 0.0029(7) 0.0009(7) 0.0028(7)
C19C 0.0307(9) 0.0317(9) 0.0476(10) -0.0036(8) -0.0061(7) -0.0030(8)
C14B 0.0351(9) 0.0359(9) 0.0311(8) -0.0008(7) -0.0058(7) 0.0056(8)
C20B 0.0343(9) 0.0357(9) 0.0453(10) 0.0009(8) 0.0006(8) -0.0010(8)
C7C 0.0359(9) 0.0331(9) 0.0316(8) -0.0050(7) -0.0013(7) -0.0011(8)
C20C 0.0329(9) 0.0368(10) 0.0565(11) -0.0071(9) 0.0007(8) 0.0008(8)
C13C 0.0355(9) 0.0302(9) 0.0322(8) -0.0018(7) -0.0068(7) -0.0070(7)
C1A 0.0391(10) 0.0407(10) 0.0351(9) 0.0047(8) 0.0037(7) 0.0060(8)
C12C 0.0366(9) 0.0301(9) 0.0304(8) -0.0030(7) -0.0043(7) -0.0076(7)
C15A 0.0365(9) 0.0362(9) 0.0346(9) -0.0057(8) -0.0108(7) 0.0052(8)
C20A 0.0361(9) 0.0386(10) 0.0448(10) 0.0028(8) 0.0038(8) -0.0018(8)
C18C 0.0363(10) 0.0396(10) 0.0604(12) -0.0031(9) -0.0097(9) 0.0084(9)
C11B 0.0348(9) 0.0344(9) 0.0340(9) 0.0028(7) -0.0020(7) 0.0059(8)
C14C 0.0441(10) 0.0402(10) 0.0306(9) 0.0013(8) -0.0099(7) -0.0070(9)
C2A 0.0394(10) 0.0460(11) 0.0339(9) 0.0004(8) -0.0045(7) -0.0006(9)
C11C 0.0408(10) 0.0402(10) 0.0323(9) -0.0063(8) -0.0007(7) -0.0091(8)
C14A 0.0422(10) 0.0348(9) 0.0298(8) 0.0008(7) -0.0064(7) 0.0074(8)
C10B 0.0339(9) 0.0355(9) 0.0441(10) 0.0067(8) 0.0008(7) 0.0028(8)
C2B 0.0383(9) 0.0438(10) 0.0357(9) -0.0021(8) -0.0054(7) -0.0021(8)
C3B 0.0340(9) 0.0376(9) 0.0384(9) -0.0003(8) -0.0038(7) -0.0030(8)
C15C 0.0455(10) 0.0396(10) 0.0377(10) 0.0045(8) -0.0169(8) -0.0036(9)
C3C 0.0342(9) 0.0406(10) 0.0394(9) -0.0027(8) -0.0033(7) 0.0042(8)
C19A 0.0311(9) 0.0326(9) 0.0404(9) -0.0002(8) 0.0010(7) 0.0023(7)
C18B 0.0323(9) 0.0375(10) 0.0492(11) -0.0017(8) -0.0054(8) -0.0043(8)
C9A 0.0334(9) 0.0377(10) 0.0581(12) 0.0049(9) 0.0006(8) -0.0021(8)
C9B 0.0308(9) 0.0328(9) 0.0504(11) 0.0010(8) -0.0066(8) -0.0020(8)
C11A 0.0399(10) 0.0374(10) 0.0382(9) 0.0053(8) 0.0026(8) 0.0078(8)
C17C 0.0412(10) 0.0393(10) 0.0503(11) 0.0019(9) -0.0171(8) 0.0025(9)
C8A 0.0348(9) 0.0369(10) 0.0457(10) 0.0000(8) -0.0038(8) -0.0008(8)
C17B 0.0341(9) 0.0356(9) 0.0429(10) -0.0053(8) -0.0107(7) -0.0014(8)
C10C 0.0376(10) 0.0426(10) 0.0428(10) -0.0114(9) 0.0026(8) -0.0039(9)
C9C 0.0389(10) 0.0407(10) 0.0478(11) -0.0049(9) -0.0048(8) 0.0044(9)
C8C 0.0424(10) 0.0418(10) 0.0347(9) -0.0002(8) -0.0046(8) 0.0051(9)
C1C 0.0375(10) 0.0389(10) 0.0448(10) -0.0054(8) 0.0046(8) -0.0047(8)
C10A 0.0379(10) 0.0405(10) 0.0511(11) 0.0107(9) 0.0074(8) 0.0034(9)
C18A 0.0353(9) 0.0418(10) 0.0498(11) -0.0014(9) 0.0007(8) -0.0077(8)
C21B 0.0564(12) 0.0514(12) 0.0464(11) 0.0070(10) 0.0091(9) -0.0054(11)
C2C 0.0395(10) 0.0441(10) 0.0395(10) 0.0004(8) -0.0021(8) 0.0024(9)
C21A 0.0572(12) 0.0483(12) 0.0462(11) 0.0079(9) 0.0134(9) 0.0020(10)
C21C 0.0505(12) 0.0539(13) 0.0606(13) -0.0120(11) 0.0146(10) 0.0018(11)

loop_
_atom_type_symbol
_atom_type_description
_atom_type_scat_dispersion_real
_atom_type_scat_dispersion_imag
_atom_type_scat_source
C C 0.0033 0.0016 'International Tables Vol C Tables 4.2.6.8 and 6.1.1.4'
H H 0.0000 0.0000 'International Tables Vol C Tables 4.2.6.8 and 6.1.1.4'
O O 0.0106 0.0060 'International Tables Vol C Tables 4.2.6.8 and 6.1.1.4'

loop_
_exptl_crystal_face_index_h
_exptl_crystal_face_index_k
_exptl_crystal_face_index_l
_exptl_crystal_face_perp_dist
1.00 -1.00 -1.00 0.5000
-1.00 1.00 1.00 0.5000
-1.00 0.00 -1.00 0.0250
1.00 0.00 1.00 0.0250
1.00 0.00 -1.00 0.0300
-1.00 0.00 1.00 0.0300

loop_
_geom_angle_atom_site_label_1
_geom_angle_atom_site_label_2
_geom_angle_atom_site_label_3
_geom_angle
C7B O1B C6B 105.86(12)
C7C O1C C6C 105.91(12)
C7A O1A C6A 105.53(12)
C1A O2A C21A 116.80(15)
C1B O2B C21B 117.25(14)
C1C O2C C21C 117.25(16)
C7A C12A C13A 105.41(14)
C7A C12A C11A 118.54(16)
C11A C12A C13A 136.05(16)
C7B C12B C13B 105.46(14)
C7B C12B C11B 118.55(15)
C11B C12B C13B 135.99(15)
C6B C13B C12B 106.51(14)
C6B C13B C14B 119.53(15)
C14B C13B C12B 133.95(16)
O1B C6B C13B 110.77(14)
O1B C6B C5B 124.62(14)
C13B C6B C5B 124.61(14)
C5A C16A C17A 118.87(15)
C15A C16A C5A 121.39(16)
C15A C16A C17A 119.73(15)
C3A C4A C5A 123.60(15)
C3A C4A C19A 117.44(15)
C19A C4A C5A 118.96(15)
O1C C6C C5C 124.48(14)
O1C C6C C13C 110.68(14)
C13C C6C C5C 124.84(15)
C19C C4C C5C 119.27(15)
C3C C4C C5C 123.41(15)
C3C C4C C19C 117.32(16)
C6C C5C C4C 126.07(15)
C6C C5C C16C 114.18(15)
C16C C5C C4C 119.75(15)
O1A C6A C5A 124.21(14)
C13A C6A O1A 110.93(14)
C13A C6A C5A 124.86(15)
C16A C5A C4A 119.71(15)
C6A C5A C16A 113.91(14)
C6A C5A C4A 126.38(14)
C14B C15B C16B 122.09(15)
C19B C4B C5B 118.86(14)
C3B C4B C5B 123.88(15)
C3B C4B C19B 117.26(15)
C5C C16C C17C 118.59(16)
C15C C16C C5C 121.13(16)
C15C C16C C17C 120.28(16)
O1B C7B C12B 111.38(14)
C8B C7B O1B 124.70(15)
C8B C7B C12B 123.92(16)
C6B C5B C4B 125.84(14)
C6B C5B C16B 114.27(14)
C16B C5B C4B 119.89(15)
C15B C16B C5B 121.19(15)
C15B C16B C17B 120.04(15)
C5B C16B C17B 118.77(15)
C2A C3A C4A 121.69(17)
O2B C1B C2B 114.89(16)
C20B C1B O2B 125.19(17)
C20B C1B C2B 119.91(16)
C18A C17A C16A 121.56(16)
C7B C8B C9B 116.32(16)
C4B C19B C18B 119.54(16)
C20B C19B C4B 120.13(15)
C20B C19B C18B 120.32(16)
C6A C13A C12A 106.44(14)
C6A C13A C14A 119.47(16)
C14A C13A C12A 134.09(16)
O1A C7A C12A 111.67(14)
C8A C7A O1A 124.25(15)
C8A C7A C12A 124.08(16)
C4C C19C C18C 119.18(16)
C20C C19C C4C 119.98(16)
C20C C19C C18C 120.84(17)
C15B C14B C13B 118.27(16)
C1B C20B C19B 120.50(17)
O1C C7C C12C 111.52(14)
C8C C7C O1C 124.62(15)
C8C C7C C12C 123.85(16)
C1C C20C C19C 120.64(17)
C6C C13C C12C 106.51(14)
C6C C13C C14C 119.21(16)
C14C C13C C12C 134.27(16)
O2A C1A C2A 114.50(16)
C20A C1A O2A 125.61(17)
C20A C1A C2A 119.89(16)
C7C C12C C13C 105.38(14)
C11C C12C C7C 118.41(16)
C11C C12C C13C 136.21(16)
C14A C15A C16A 122.10(15)
C1A C20A C19A 120.46(17)
C17C C18C C19C 121.54(17)
C10B C11B C12B 118.61(16)
C15C C14C C13C 118.57(16)
C3A C2A C1A 120.35(16)
C10C C11C C12C 118.90(16)
C15A C14A C13A 118.22(15)
C11B C10B C9B 121.02(17)
C3B C2B C1B 120.62(16)
C2B C3B C4B 121.57(16)
C14C C15C C16C 122.06(16)
C2C C3C C4C 121.78(17)
C4A C19A C20A 120.18(16)
C4A C19A C18A 119.49(16)
C20A C19A C18A 120.33(16)
C17B C18B C19B 121.30(17)
C8A C9A C10A 121.53(18)
C8B C9B C10B 121.55(16)
C10A C11A C12A 118.46(17)
C18C C17C C16C 121.68(17)
C7A C8A C9A 116.06(17)
C18B C17B C16B 121.60(16)
C11C C10C C9C 121.13(17)
C8C C9C C10C 121.16(17)
C7C C8C C9C 116.55(16)
O2C C1C C2C 114.37(16)
C20C C1C O2C 125.88(17)
C20C C1C C2C 119.75(17)
C11A C10A C9A 121.32(17)
C17A C18A C19A 121.38(17)
C3C C2C C1C 120.50(17)

loop_
_geom_bond_atom_site_label_1
_geom_bond_atom_site_label_2
_geom_bond_distance
O1B C6B 1.3834(18)
O1B C7B 1.3768(19)
O1C C6C 1.3857(19)
O1C C7C 1.378(2)
O1A C6A 1.3872(19)
O1A C7A 1.378(2)
O2A C1A 1.369(2)
O2A C21A 1.421(2)
O2B C1B 1.373(2)
O2B C21B 1.424(2)
O2C C1C 1.370(2)
O2C C21C 1.422(2)
C12A C13A 1.440(2)
C12A C7A 1.389(2)
C12A C11A 1.393(2)
C12B C13B 1.438(2)
C12B C7B 1.390(2)
C12B C11B 1.392(2)
C13B C6B 1.385(2)
C13B C14B 1.407(2)
C6B C5B 1.405(2)
C16A C5A 1.420(2)
C16A C17A 1.424(2)
C16A C15A 1.413(2)
C4A C5A 1.447(2)
C4A C3A 1.409(2)
C4A C19A 1.411(2)
C6C C5C 1.402(2)
C6C C13C 1.387(2)
C4C C5C 1.445(2)
C4C C19C 1.413(2)
C4C C3C 1.410(2)
C5C C16C 1.420(2)
C6A C5A 1.402(2)
C6A C13A 1.385(2)
C15B C16B 1.416(2)
C15B C14B 1.361(2)
C4B C5B 1.445(2)
C4B C19B 1.415(2)
C4B C3B 1.414(2)
C16C C15C 1.415(3)
C16C C17C 1.427(3)
C7B C8B 1.375(2)
C5B C16B 1.423(2)
C16B C17B 1.425(2)
C3A C2A 1.366(2)
C1B C20B 1.367(2)
C1B C2B 1.395(3)
C17A C18A 1.344(2)
C8B C9B 1.381(2)
C19B C20B 1.411(2)
C19B C18B 1.430(2)
C13A C14A 1.401(2)
C7A C8A 1.378(2)
C19C C20C 1.411(3)
C19C C18C 1.427(2)
C7C C12C 1.389(2)
C7C C8C 1.373(2)
C20C C1C 1.364(3)
C13C C12C 1.443(2)
C13C C14C 1.399(2)
C1A C20A 1.365(2)
C1A C2A 1.399(3)
C12C C11C 1.388(2)
C15A C14A 1.360(2)
C20A C19A 1.412(2)
C18C C17C 1.345(3)
C11B C10B 1.381(2)
C14C C15C 1.360(3)
C11C C10C 1.375(3)
C10B C9B 1.391(2)
C2B C3B 1.365(2)
C3C C2C 1.361(2)
C19A C18A 1.429(2)
C18B C17B 1.347(2)
C9A C8A 1.382(3)
C9A C10A 1.388(3)
C11A C10A 1.379(3)
C10C C9C 1.391(3)
C9C C8C 1.379(2)
C1C C2C 1.397(3)
